data_4119111
loop_
_publ_author_name
'Samec, Joseph S. M.'
'\'Ell, Alida H.'
'\%Aberg, Jenny B.'
'Privalov, Timofei'
'Eriksson, Lars'
'B\"ackvall, Jan-E.'

_publ_section_title
;
 Mechanistic Study of Hydrogen Transfer to Imines from a
 Hydroxycyclopentadienyl Ruthenium Hydride. Experimental Support for a
 Mechanism Involving Coordination of Imine to Ruthenium Prior to Hydrogen
 Transfer
;
_journal_issue 44
_journal_name_full 'Journal of the American Chemical Society'
_journal_page_first 14293
_journal_page_last 14305
_journal_paper_doi 10.1021/ja061494o
_journal_volume 128
_journal_year 2006
_chemical_formula_sum 'C102 H90 Cl4 F0 N4 O6 Ru2'
_chemical_formula_weight 1811.72
_chemical_name_systematic
; 
 ? 
;
_space_group_IT_number 2
_symmetry_cell_setting triclinic
_symmetry_space_group_name_Hall '-P 1'
_symmetry_space_group_name_H-M 'P -1'
_atom_sites_solution_hydrogens geom
_atom_sites_solution_primary direct
_atom_sites_solution_secondary difmap
_audit_creation_method SHELXL-97
_cell_angle_alpha 100.49(3)
_cell_angle_beta 90.74(3)
_cell_angle_gamma 98.62(3)
_cell_formula_units_Z 1
_cell_length_a 9.723(2)
_cell_length_b 10.737(3)
_cell_length_c 21.644(6)
_cell_measurement_temperature 293(2)
_cell_volume 2194.8(10)
_computing_structure_refinement 'SHELXL-97 (Sheldrick, 1997)'
_computing_structure_solution 'SHELXS-97 (Sheldrick, 1990)'
_diffrn_ambient_temperature 293(2)
_diffrn_measured_fraction_theta_full 0.944
_diffrn_measured_fraction_theta_max 0.944
_diffrn_radiation_monochromator graphite
_diffrn_radiation_source 'fine-focus sealed tube'
_diffrn_radiation_type MoK\a
_diffrn_radiation_wavelength 0.71073
_diffrn_reflns_av_R_equivalents 0.1323
_diffrn_reflns_av_sigmaI/netI 0.0943
_diffrn_reflns_limit_h_max 11
_diffrn_reflns_limit_h_min -11
_diffrn_reflns_limit_k_max 13
_diffrn_reflns_limit_k_min -13
_diffrn_reflns_limit_l_max 26
_diffrn_reflns_limit_l_min -23
_diffrn_reflns_number 19152
_diffrn_reflns_theta_full 25.89
_diffrn_reflns_theta_max 25.89
_diffrn_reflns_theta_min 2.29
_exptl_absorpt_coefficient_mu 0.524
_exptl_crystal_density_diffrn 1.371
_exptl_crystal_density_method 'not measured'
_exptl_crystal_F_000 934
_refine_diff_density_max 1.419
_refine_diff_density_min -1.412
_refine_diff_density_rms 0.154
_refine_ls_extinction_coef 0.005(3)
_refine_ls_extinction_expression Fc^*^=kFc[1+0.001xFc^2^\l^3^/sin(2\q)]^-1/4^
_refine_ls_extinction_method SHELXL
_refine_ls_goodness_of_fit_ref 1.442
_refine_ls_hydrogen_treatment mixed
_refine_ls_matrix_type full
_refine_ls_number_parameters 533
_refine_ls_number_reflns 8035
_refine_ls_number_restraints 0
_refine_ls_restrained_S_all 1.442
_refine_ls_R_factor_all 0.1021
_refine_ls_R_factor_gt 0.0752
_refine_ls_shift/su_max 0.000
_refine_ls_shift/su_mean 0.000
_refine_ls_structure_factor_coef Fsqd
_refine_ls_weighting_details 'calc w=1/[\s^2^(Fo^2^)+(0.1000P)^2^] where P=(Fo^2^+2Fc^2^)/3'
_refine_ls_weighting_scheme calc
_refine_ls_wR_factor_gt 0.2036
_refine_ls_wR_factor_ref 0.2281
_reflns_number_gt 6291
_reflns_number_total 8035
_reflns_threshold_expression >2sigma(I)
_cod_data_source_file ja061494osup1.cif
_cod_data_source_block r2b_cis_20
_cod_original_cell_volume 2194.7(10)
_cod_database_code 4119111

loop_
_symmetry_equiv_pos_as_xyz
'x, y, z'
'-x, -y, -z'

loop_
_atom_site_label
_atom_site_type_symbol
_atom_site_fract_x
_atom_site_fract_y
_atom_site_fract_z
_atom_site_U_iso_or_equiv
_atom_site_adp_type
_atom_site_occupancy
_atom_site_symmetry_multiplicity
_atom_site_calc_flag
_atom_site_refinement_flags
Ru1 Ru 0.00373(4) 0.03499(4) 0.19455(2) 0.0378(2) Uani 1 1 d .
C11 C -0.0912(6) 0.1636(6) 0.2377(3) 0.0464(13) Uani 1 1 d .
O11 O -0.1391(6) 0.2469(6) 0.2653(3) 0.0704(15) Uani 1 1 d .
C12 C -0.0892(7) 0.0444(7) 0.1189(4) 0.0550(15) Uani 1 1 d .
O12 O -0.1428(8) 0.0489(7) 0.0721(3) 0.090(2) Uani 1 1 d .
C101 C 0.1666(5) -0.0879(6) 0.2312(3) 0.0409(12) Uani 1 1 d .
C102 C 0.1707(5) 0.0433(6) 0.2693(3) 0.0388(11) Uani 1 1 d .
C103 C 0.2131(5) 0.1337(6) 0.2275(3) 0.0429(12) Uani 1 1 d .
C104 C 0.2214(5) 0.0643(6) 0.1664(3) 0.0451(13) Uani 1 1 d .
C105 C 0.1846(5) -0.0706(5) 0.1664(3) 0.0405(12) Uani 1 1 d .
O111 O 0.1343(4) -0.1923(4) 0.2498(2) 0.0489(10) Uani 1 1 d .
C121 C 0.1561(5) 0.0702(7) 0.3385(3) 0.0450(13) Uani 1 1 d .
C122 C 0.1821(7) -0.0186(8) 0.3747(4) 0.0580(17) Uani 1 1 d .
H122 H 0.2099 -0.0951 0.3556 0.070 Uiso 1 1 calc R
C123 C 0.1665(10) 0.0063(11) 0.4404(4) 0.076(2) Uani 1 1 d .
H123 H 0.1819 -0.0544 0.4643 0.091 Uiso 1 1 calc R
C124 C 0.1294(11) 0.1182(14) 0.4682(4) 0.094(3) Uani 1 1 d .
H124 H 0.1229 0.1349 0.5117 0.112 Uiso 1 1 calc R
C125 C 0.1007(10) 0.2091(12) 0.4344(5) 0.088(3) Uani 1 1 d .
H125 H 0.0716 0.2845 0.4542 0.106 Uiso 1 1 calc R
C126 C 0.1166(8) 0.1847(8) 0.3697(4) 0.0606(17) Uani 1 1 d .
H126 H 0.1005 0.2463 0.3465 0.073 Uiso 1 1 calc R
C131 C 0.2659(6) 0.2719(6) 0.2494(3) 0.0473(13) Uani 1 1 d .
C132 C 0.3815(7) 0.3073(8) 0.2936(4) 0.0585(16) Uani 1 1 d .
H132 H 0.4190 0.2444 0.3096 0.070 Uiso 1 1 calc R
C133 C 0.4368(9) 0.4321(9) 0.3125(4) 0.076(2) Uani 1 1 d .
H133 H 0.5148 0.4535 0.3398 0.092 Uiso 1 1 calc R
C134 C 0.3801(11) 0.5283(8) 0.2919(5) 0.078(2) Uani 1 1 d .
H134 H 0.4173 0.6138 0.3064 0.093 Uiso 1 1 calc R
C135 C 0.2682(10) 0.4963(8) 0.2500(5) 0.076(2) Uani 1 1 d .
H135 H 0.2305 0.5608 0.2355 0.091 Uiso 1 1 calc R
C136 C 0.2104(7) 0.3703(7) 0.2290(4) 0.0564(16) Uani 1 1 d .
H136 H 0.1336 0.3507 0.2010 0.068 Uiso 1 1 calc R
C141 C 0.2843(6) 0.1200(6) 0.1133(3) 0.0454(13) Uani 1 1 d .
C142 C 0.4168(7) 0.0933(7) 0.0959(4) 0.0613(18) Uani 1 1 d .
H142 H 0.4612 0.0416 0.1171 0.074 Uiso 1 1 calc R
C143 C 0.4821(9) 0.1432(9) 0.0471(4) 0.076(3) Uani 1 1 d .
H143 H 0.5702 0.1255 0.0362 0.091 Uiso 1 1 calc R
C144 C 0.4158(11) 0.2200(9) 0.0143(4) 0.084(3) Uani 1 1 d .
H144 H 0.4596 0.2535 -0.0183 0.101 Uiso 1 1 calc R
C145 C 0.2879(11) 0.2451(9) 0.0305(5) 0.077(2) Uani 1 1 d .
H145 H 0.2436 0.2955 0.0084 0.093 Uiso 1 1 calc R
C146 C 0.2206(8) 0.1966(7) 0.0799(3) 0.0555(15) Uani 1 1 d .
H146 H 0.1327 0.2157 0.0904 0.067 Uiso 1 1 calc R
C151 C 0.1934(6) -0.1782(6) 0.1144(3) 0.0424(12) Uani 1 1 d .
C152 C 0.2560(6) -0.2823(7) 0.1256(4) 0.0526(15) Uani 1 1 d .
H152 H 0.2923 -0.2821 0.1655 0.063 Uiso 1 1 calc R
C153 C 0.2640(9) -0.3851(7) 0.0774(4) 0.0649(19) Uani 1 1 d .
H153 H 0.3059 -0.4530 0.0856 0.078 Uiso 1 1 calc R
C154 C 0.2118(9) -0.3889(8) 0.0181(4) 0.067(2) Uani 1 1 d .
H154 H 0.2175 -0.4585 -0.0138 0.081 Uiso 1 1 calc R
C155 C 0.1491(9) -0.2852(8) 0.0065(4) 0.0669(19) Uani 1 1 d .
H155 H 0.1115 -0.2867 -0.0334 0.080 Uiso 1 1 calc R
C156 C 0.1430(8) -0.1808(7) 0.0539(3) 0.0559(15) Uani 1 1 d .
H156 H 0.1045 -0.1114 0.0450 0.067 Uiso 1 1 calc R
N160 N -0.1357(4) -0.1414(5) 0.2082(2) 0.0397(10) Uani 1 1 d .
C161 C -0.2528(5) -0.1361(6) 0.2516(3) 0.0477(14) Uani 1 1 d .
H161 H -0.2937 -0.2249 0.2525 0.057 Uiso 1 1 calc R
C162 C -0.1963(6) -0.0757(7) 0.3186(3) 0.0468(13) Uani 1 1 d .
H16A H -0.1547 0.0127 0.3197 0.056 Uiso 1 1 calc R
H16B H -0.1243 -0.1215 0.3304 0.056 Uiso 1 1 calc R
C163 C -0.3127(8) -0.0802(9) 0.3659(4) 0.066(2) Uani 1 1 d .
H16C H -0.2749 -0.0382 0.4075 0.080 Uiso 1 1 calc R
H16D H -0.3484 -0.1688 0.3676 0.080 Uiso 1 1 calc R
C164 C -0.4325(8) -0.0135(9) 0.3473(5) 0.070(2) Uani 1 1 d .
H164 H -0.5094 -0.0296 0.3750 0.084 Uiso 1 1 calc R
C165 C -0.4840(7) -0.0711(9) 0.2799(4) 0.066(2) Uani 1 1 d .
H16E H -0.5536 -0.0234 0.2676 0.079 Uiso 1 1 calc R
H16F H -0.5287 -0.1588 0.2783 0.079 Uiso 1 1 calc R
C166 C -0.3678(6) -0.0709(7) 0.2319(4) 0.0556(16) Uani 1 1 d .
H16G H -0.4061 -0.1150 0.1907 0.067 Uiso 1 1 calc R
H16H H -0.3307 0.0167 0.2288 0.067 Uiso 1 1 calc R
N167 N -0.3930(7) 0.1252(8) 0.3537(4) 0.0715(18) Uani 1 1 d .
H167 H -0.3758 0.1576 0.3205 0.086 Uiso 1 1 calc R
C168 C -0.3824(8) 0.2075(10) 0.4132(4) 0.074(2) Uani 1 1 d .
C169 C -0.4685(18) 0.1840(18) 0.4571(8) 0.151(8) Uani 1 1 d .
H169 H -0.5368 0.1118 0.4502 0.181 Uiso 1 1 calc R
C170 C -0.456(3) 0.269(3) 0.5143(10) 0.204(13) Uani 1 1 d .
H170 H -0.5080 0.2492 0.5479 0.245 Uiso 1 1 calc R
C171 C -0.369(3) 0.380(3) 0.5207(10) 0.187(10) Uani 1 1 d .
H171 H -0.3627 0.4363 0.5590 0.224 Uiso 1 1 calc R
C172 C -0.288(2) 0.414(2) 0.4725(8) 0.155(7) Uani 1 1 d .
H172 H -0.2343 0.4939 0.4747 0.186 Uiso 1 1 calc R
C173 C -0.2958(16) 0.3199(15) 0.4228(7) 0.115(4) Uani 1 1 d .
H173 H -0.2344 0.3331 0.3912 0.138 Uiso 1 1 calc R
C174 C -0.1801(6) -0.2292(6) 0.1450(3) 0.0511(15) Uani 1 1 d .
H17A H -0.2556 -0.1978 0.1259 0.061 Uiso 1 1 calc R
H17B H -0.1025 -0.2250 0.1173 0.061 Uiso 1 1 calc R
C175 C -0.2262(6) -0.3656(6) 0.1501(3) 0.0485(14) Uani 1 1 d .
C176 C -0.3646(7) -0.4199(8) 0.1473(4) 0.0641(19) Uani 1 1 d .
H176 H -0.4327 -0.3698 0.1425 0.077 Uiso 1 1 calc R
C177 C -0.4041(8) -0.5465(8) 0.1517(5) 0.075(2) Uani 1 1 d .
H177 H -0.4979 -0.5816 0.1484 0.090 Uiso 1 1 calc R
C178 C -0.3052(9) -0.6210(8) 0.1607(5) 0.077(2) Uani 1 1 d .
H178 H -0.3315 -0.7045 0.1671 0.092 Uiso 1 1 calc R
C179 C -0.1669(9) -0.5704(9) 0.1603(6) 0.079(2) Uani 1 1 d .
H179 H -0.0991 -0.6221 0.1629 0.094 Uiso 1 1 calc R
C180 C -0.1276(7) -0.4424(8) 0.1561(4) 0.0626(18) Uani 1 1 d .
H180 H -0.0336 -0.4084 0.1573 0.075 Uiso 1 1 calc R
Cl1 Cl 0.8016(5) 0.5976(5) 0.3374(4) 0.180(3) Uani 1 1 d .
Cl2 Cl 1.0577(8) 0.5922(12) 0.4003(4) 0.235(4) Uani 1 1 d .
C301 C 0.9708(16) 0.5912(17) 0.3316(8) 0.123(5) Uani 1 1 d .
H30A H 1.0135 0.6638 0.3139 0.147 Uiso 1 1 calc R
H30B H 0.9822 0.5140 0.3023 0.147 Uiso 1 1 calc R

loop_
_atom_site_aniso_label
_atom_site_aniso_U_11
_atom_site_aniso_U_22
_atom_site_aniso_U_33
_atom_site_aniso_U_23
_atom_site_aniso_U_13
_atom_site_aniso_U_12
Ru1 0.0359(3) 0.0379(3) 0.0398(3) 0.00993(17) 0.00126(16) 0.00327(16)
C11 0.045(3) 0.047(3) 0.049(3) 0.015(3) 0.005(2) 0.007(2)
O11 0.082(3) 0.058(3) 0.079(4) 0.017(3) 0.025(3) 0.030(3)
C12 0.057(3) 0.054(4) 0.055(4) 0.018(3) -0.003(3) 0.005(3)
O12 0.116(5) 0.087(5) 0.067(4) 0.029(3) -0.036(3) 0.003(4)
C101 0.030(2) 0.044(3) 0.052(3) 0.019(3) -0.002(2) 0.004(2)
C102 0.038(2) 0.043(3) 0.034(3) 0.010(2) -0.001(2) 0.002(2)
C103 0.031(2) 0.042(3) 0.056(4) 0.015(3) 0.002(2) 0.001(2)
C104 0.036(2) 0.037(3) 0.065(4) 0.015(3) 0.007(2) 0.005(2)
C105 0.037(2) 0.036(3) 0.048(3) 0.008(2) 0.004(2) 0.003(2)
O111 0.046(2) 0.043(2) 0.061(3) 0.022(2) -0.0010(18) 0.0035(17)
C121 0.036(2) 0.060(4) 0.036(3) 0.008(3) -0.002(2) -0.004(2)
C122 0.051(3) 0.075(5) 0.050(4) 0.024(3) 0.002(3) 0.003(3)
C123 0.084(5) 0.101(7) 0.042(4) 0.020(4) -0.004(4) 0.005(5)
C124 0.094(6) 0.151(11) 0.041(4) 0.031(6) 0.015(4) 0.016(6)
C125 0.082(5) 0.103(8) 0.068(6) -0.013(5) 0.013(5) 0.013(5)
C126 0.063(4) 0.069(5) 0.047(4) 0.007(3) 0.007(3) 0.008(3)
C131 0.041(3) 0.040(3) 0.059(4) 0.009(3) 0.001(2) -0.003(2)
C132 0.056(3) 0.058(4) 0.057(4) 0.010(3) -0.008(3) -0.003(3)
C133 0.073(5) 0.075(6) 0.065(5) -0.002(4) -0.008(4) -0.020(4)
C134 0.104(6) 0.049(4) 0.069(5) 0.004(4) 0.009(5) -0.015(4)
C135 0.096(6) 0.045(4) 0.089(6) 0.020(4) 0.026(5) 0.011(4)
C136 0.061(4) 0.046(3) 0.063(4) 0.012(3) 0.008(3) 0.007(3)
C141 0.053(3) 0.035(3) 0.044(3) 0.003(2) 0.006(2) -0.005(2)
C142 0.053(3) 0.054(4) 0.075(5) 0.016(3) 0.020(3) -0.003(3)
C143 0.074(5) 0.080(6) 0.062(5) 0.000(4) 0.031(4) -0.013(4)
C144 0.110(7) 0.071(5) 0.055(5) 0.004(4) 0.036(5) -0.031(5)
C145 0.107(6) 0.059(5) 0.064(5) 0.022(4) 0.007(5) -0.009(4)
C146 0.070(4) 0.050(4) 0.047(4) 0.015(3) 0.011(3) 0.004(3)
C151 0.042(3) 0.037(3) 0.049(3) 0.008(2) 0.009(2) 0.005(2)
C152 0.049(3) 0.047(3) 0.062(4) 0.009(3) -0.001(3) 0.009(3)
C153 0.076(4) 0.045(4) 0.074(5) 0.002(3) 0.010(4) 0.021(3)
C154 0.087(5) 0.051(4) 0.059(4) -0.005(3) 0.013(4) 0.013(4)
C155 0.093(5) 0.056(4) 0.051(4) 0.004(3) 0.004(4) 0.016(4)
C156 0.074(4) 0.054(4) 0.042(3) 0.008(3) 0.007(3) 0.018(3)
N160 0.037(2) 0.043(2) 0.040(2) 0.012(2) -0.0003(18) 0.0015(18)
C161 0.034(2) 0.048(3) 0.061(4) 0.014(3) 0.006(2) 0.001(2)
C162 0.044(3) 0.055(3) 0.045(3) 0.019(3) 0.008(2) 0.008(2)
C163 0.061(4) 0.077(5) 0.066(5) 0.024(4) 0.024(3) 0.012(4)
C164 0.054(4) 0.074(5) 0.084(6) 0.016(4) 0.024(4) 0.016(4)
C165 0.037(3) 0.075(5) 0.086(6) 0.012(4) 0.010(3) 0.014(3)
C166 0.041(3) 0.062(4) 0.061(4) 0.004(3) -0.001(3) 0.006(3)
N167 0.075(4) 0.079(5) 0.060(4) 0.011(3) 0.016(3) 0.013(3)
C168 0.061(4) 0.101(7) 0.058(5) 0.007(4) 0.002(3) 0.016(4)
C169 0.141(12) 0.153(14) 0.116(12) -0.035(10) 0.057(10) -0.046(10)
C170 0.22(2) 0.22(2) 0.117(14) -0.041(14) 0.100(16) -0.051(19)
C171 0.21(2) 0.20(2) 0.104(13) -0.051(14) 0.047(14) -0.025(18)
C172 0.194(17) 0.150(15) 0.087(10) -0.008(10) -0.013(11) -0.045(13)
C173 0.126(10) 0.113(10) 0.093(9) 0.006(7) 0.010(7) -0.002(8)
C174 0.045(3) 0.044(3) 0.059(4) 0.000(3) 0.004(3) 0.002(2)
C175 0.048(3) 0.048(3) 0.044(3) 0.002(3) -0.001(2) -0.002(2)
C176 0.044(3) 0.054(4) 0.086(6) -0.002(4) -0.001(3) 0.001(3)
C177 0.060(4) 0.062(5) 0.090(6) 0.000(4) 0.002(4) -0.018(3)
C178 0.080(5) 0.047(4) 0.096(7) 0.004(4) -0.004(4) -0.001(4)
C179 0.070(5) 0.057(4) 0.108(8) 0.016(5) -0.016(4) 0.004(4)
C180 0.045(3) 0.058(4) 0.080(5) 0.007(4) 0.001(3) 0.000(3)
Cl1 0.114(3) 0.154(4) 0.307(8) 0.130(5) 0.038(4) 0.027(3)
Cl2 0.173(5) 0.390(14) 0.158(6) 0.082(7) -0.007(4) 0.052(7)
C301 0.126(10) 0.135(12) 0.127(12) 0.060(10) 0.037(9) 0.039(9)

loop_
_atom_type_symbol
_atom_type_description
_atom_type_scat_dispersion_real
_atom_type_scat_dispersion_imag
_atom_type_scat_source
C C 0.0033 0.0016 'International Tables Vol C Tables 4.2.6.8 and 6.1.1.4'
H H 0.0000 0.0000 'International Tables Vol C Tables 4.2.6.8 and 6.1.1.4'
N N 0.0061 0.0033 'International Tables Vol C Tables 4.2.6.8 and 6.1.1.4'
O O 0.0106 0.0060 'International Tables Vol C Tables 4.2.6.8 and 6.1.1.4'
Ru Ru -1.2594 0.8363 'International Tables Vol C Tables 4.2.6.8 and 6.1.1.4'
Cl Cl 0.1484 0.1585 'International Tables Vol C Tables 4.2.6.8 and 6.1.1.4'
F F 0.0171 0.0103 'International Tables Vol C Tables 4.2.6.8 and 6.1.1.4'

loop_
_geom_angle_atom_site_label_1
_geom_angle_atom_site_label_2
_geom_angle_atom_site_label_3
_geom_angle
C12 Ru1 C11 89.5(3)
C12 Ru1 C103 126.0(3)
C11 Ru1 C103 95.5(3)
C12 Ru1 C104 100.1(3)
C11 Ru1 C104 125.5(2)
C103 Ru1 C104 37.3(2)
C12 Ru1 N160 93.8(3)
C11 Ru1 N160 101.0(2)
C103 Ru1 N160 136.9(2)
C104 Ru1 N160 131.15(19)
C12 Ru1 C102 162.9(2)
C11 Ru1 C102 98.2(2)
C103 Ru1 C102 38.3(2)
C104 Ru1 C102 63.0(2)
N160 Ru1 C102 99.61(19)
C12 Ru1 C105 106.1(3)
C11 Ru1 C105 157.9(2)
C103 Ru1 C105 62.7(2)
C104 Ru1 C105 37.6(2)
N160 Ru1 C105 93.59(18)
C102 Ru1 C105 62.7(2)
C12 Ru1 C101 138.7(3)
C11 Ru1 C101 131.7(2)
C103 Ru1 C101 61.6(2)
C104 Ru1 C101 60.9(2)
N160 Ru1 C101 78.01(18)
C102 Ru1 C101 37.0(2)
C105 Ru1 C101 36.0(2)
O11 C11 Ru1 174.8(6)
O12 C12 Ru1 178.2(7)
O111 C101 C105 126.8(6)
O111 C101 C102 126.5(6)
C105 C101 C102 105.9(5)
O111 C101 Ru1 125.4(4)
C105 C101 Ru1 66.1(3)
C102 C101 Ru1 65.6(3)
C103 C102 C121 128.7(6)
C103 C102 C101 106.7(5)
C121 C102 C101 124.0(5)
C103 C102 Ru1 68.5(3)
C121 C102 Ru1 126.9(4)
C101 C102 Ru1 77.4(3)
C104 C103 C102 108.7(5)
C104 C103 C131 125.9(5)
C102 C103 C131 124.3(6)
C104 C103 Ru1 71.7(3)
C102 C103 Ru1 73.1(3)
C131 C103 Ru1 130.6(4)
C103 C104 C105 109.4(5)
C103 C104 C141 124.6(5)
C105 C104 C141 125.1(6)
C103 C104 Ru1 71.1(3)
C105 C104 Ru1 73.5(3)
C141 C104 Ru1 130.6(5)
C104 C105 C101 108.4(5)
C104 C105 C151 127.7(5)
C101 C105 C151 122.5(5)
C104 C105 Ru1 69.0(3)
C101 C105 Ru1 77.8(3)
C151 C105 Ru1 129.8(4)
C122 C121 C126 117.5(6)
C122 C121 C102 120.5(6)
C126 C121 C102 122.0(6)
C121 C122 C123 120.5(8)
C121 C122 H122 119.8
C123 C122 H122 119.8
C124 C123 C122 119.8(9)
C124 C123 H123 120.1
C122 C123 H123 120.1
C123 C124 C125 122.1(8)
C123 C124 H124 119.0
C125 C124 H124 119.0
C124 C125 C126 118.1(10)
C124 C125 H125 121.0
C126 C125 H125 121.0
C125 C126 C121 122.1(9)
C125 C126 H126 119.0
C121 C126 H126 119.0
C136 C131 C132 117.4(6)
C136 C131 C103 124.1(6)
C132 C131 C103 118.5(6)
C133 C132 C131 120.3(8)
C133 C132 H132 119.9
C131 C132 H132 119.9
C132 C133 C134 121.4(9)
C132 C133 H133 119.3
C134 C133 H133 119.3
C135 C134 C133 119.1(8)
C135 C134 H134 120.4
C133 C134 H134 120.4
C134 C135 C136 121.1(8)
C134 C135 H135 119.4
C136 C135 H135 119.4
C135 C136 C131 120.6(8)
C135 C136 H136 119.7
C131 C136 H136 119.7
C146 C141 C142 118.0(6)
C146 C141 C104 124.5(5)
C142 C141 C104 117.5(6)
C143 C142 C141 120.5(8)
C143 C142 H142 119.7
C141 C142 H142 119.7
C142 C143 C144 120.3(8)
C142 C143 H143 119.8
C144 C143 H143 119.8
C145 C144 C143 119.5(7)
C145 C144 H144 120.3
C143 C144 H144 120.3
C144 C145 C146 121.2(9)
C144 C145 H145 119.4
C146 C145 H145 119.4
C141 C146 C145 120.5(7)
C141 C146 H146 119.7
C145 C146 H146 119.7
C156 C151 C152 118.0(6)
C156 C151 C105 122.3(5)
C152 C151 C105 119.6(6)
C153 C152 C151 120.5(7)
C153 C152 H152 119.8
C151 C152 H152 119.8
C154 C153 C152 121.5(7)
C154 C153 H153 119.2
C152 C153 H153 119.2
C153 C154 C155 118.5(7)
C153 C154 H154 120.8
C155 C154 H154 120.8
C156 C155 C154 120.6(8)
C156 C155 H155 119.7
C154 C155 H155 119.7
C155 C156 C151 120.9(7)
C155 C156 H156 119.6
C151 C156 H156 119.6
C161 N160 C174 111.8(4)
C161 N160 Ru1 121.8(4)
C174 N160 Ru1 110.8(3)
N160 C161 C166 114.6(6)
N160 C161 C162 109.7(4)
C166 C161 C162 111.4(6)
N160 C161 H161 106.9
C166 C161 H161 106.9
C162 C161 H161 106.9
C161 C162 C163 111.1(6)
C161 C162 H16A 109.4
C163 C162 H16A 109.4
C161 C162 H16B 109.4
C163 C162 H16B 109.4
H16A C162 H16B 108.0
C162 C163 C164 111.2(6)
C162 C163 H16C 109.4
C164 C163 H16C 109.4
C162 C163 H16D 109.4
C164 C163 H16D 109.4
H16C C163 H16D 108.0
N167 C164 C165 109.6(8)
N167 C164 C163 112.9(7)
C165 C164 C163 109.7(7)
N167 C164 H164 108.1
C165 C164 H164 108.1
C163 C164 H164 108.1
C164 C165 C166 113.8(6)
C164 C165 H16E 108.8
C166 C165 H16E 108.8
C164 C165 H16F 108.8
C166 C165 H16F 108.8
H16E C165 H16F 107.7
C161 C166 C165 110.5(6)
C161 C166 H16G 109.6
C165 C166 H16G 109.6
C161 C166 H16H 109.6
C165 C166 H16H 109.6
H16G C166 H16H 108.1
C168 N167 C164 121.4(8)
C168 N167 H167 119.3
C164 N167 H167 119.3
C169 C168 C173 118.4(12)
C169 C168 N167 120.8(11)
C173 C168 N167 120.3(9)
C168 C169 C170 118.7(15)
C168 C169 H169 120.7
C170 C169 H169 120.7
C171 C170 C169 119.6(15)
C171 C170 H170 120.2
C169 C170 H170 120.2
C170 C171 C172 122.7(17)
C170 C171 H171 118.7
C172 C171 H171 118.7
C173 C172 C171 112.6(18)
C173 C172 H172 123.7
C171 C172 H172 123.7
C172 C173 C168 127.1(14)
C172 C173 H173 116.4
C168 C173 H173 116.4
C175 C174 N160 113.6(6)
C175 C174 H17A 108.9
N160 C174 H17A 108.9
C175 C174 H17B 108.9
N160 C174 H17B 108.9
H17A C174 H17B 107.7
C180 C175 C176 118.0(7)
C180 C175 C174 119.1(6)
C176 C175 C174 122.8(6)
C177 C176 C175 121.5(7)
C177 C176 H176 119.2
C175 C176 H176 119.2
C178 C177 C176 120.1(7)
C178 C177 H177 119.9
C176 C177 H177 119.9
C179 C178 C177 119.0(8)
C179 C178 H178 120.5
C177 C178 H178 120.5
C178 C179 C180 120.4(8)
C178 C179 H179 119.8
C180 C179 H179 119.8
C175 C180 C179 120.7(7)
C175 C180 H180 119.7
C179 C180 H180 119.7
Cl1 C301 Cl2 115.1(9)
Cl1 C301 H30A 108.5
Cl2 C301 H30A 108.5
Cl1 C301 H30B 108.5
Cl2 C301 H30B 108.5
H30A C301 H30B 107.5

loop_
_geom_bond_atom_site_label_1
_geom_bond_atom_site_label_2
_geom_bond_distance
Ru1 C12 1.886(7)
Ru1 C11 1.888(6)
Ru1 C103 2.195(6)
Ru1 C104 2.203(5)
Ru1 N160 2.226(5)
Ru1 C102 2.258(6)
Ru1 C105 2.263(5)
Ru1 C101 2.419(5)
C11 O11 1.146(8)
C12 O12 1.145(10)
C101 O111 1.257(7)
C101 C105 1.456(8)
C101 C102 1.493(9)
C102 C103 1.463(8)
C102 C121 1.485(8)
C103 C104 1.405(9)
C103 C131 1.483(9)
C104 C105 1.439(8)
C104 C141 1.487(9)
C105 C151 1.473(8)
C121 C122 1.388(10)
C121 C126 1.400(10)
C122 C123 1.412(11)
C122 H122 0.9300
C123 C124 1.345(16)
C123 H123 0.9300
C124 C125 1.380(17)
C124 H124 0.9300
C125 C126 1.390(12)
C125 H125 0.9300
C126 H126 0.9300
C131 C136 1.391(10)
C131 C132 1.427(10)
C132 C133 1.353(12)
C132 H132 0.9300
C133 C134 1.378(15)
C133 H133 0.9300
C134 C135 1.369(16)
C134 H134 0.9300
C135 C136 1.376(12)
C135 H135 0.9300
C136 H136 0.9300
C141 C146 1.393(10)
C141 C142 1.403(9)
C142 C143 1.387(11)
C142 H142 0.9300
C143 C144 1.401(16)
C143 H143 0.9300
C144 C145 1.348(15)
C144 H144 0.9300
C145 C146 1.400(11)
C145 H145 0.9300
C146 H146 0.9300
C151 C156 1.387(10)
C151 C152 1.405(9)
C152 C153 1.386(10)
C152 H152 0.9300
C153 C154 1.364(13)
C153 H153 0.9300
C154 C155 1.406(12)
C154 H154 0.9300
C155 C156 1.384(10)
C155 H155 0.9300
C156 H156 0.9300
N160 C161 1.488(7)
N160 C174 1.529(8)
C161 C166 1.501(9)
C161 C162 1.533(10)
C161 H161 0.9800
C162 C163 1.538(8)
C162 H16A 0.9700
C162 H16B 0.9700
C163 C164 1.541(12)
C163 H16C 0.9700
C163 H16D 0.9700
C164 N167 1.462(12)
C164 C165 1.525(13)
C164 H164 0.9800
C165 C166 1.545(10)
C165 H16E 0.9700
C165 H16F 0.9700
C166 H16G 0.9700
C166 H16H 0.9700
N167 C168 1.417(12)
N167 H167 0.8600
C168 C169 1.309(16)
C168 C173 1.344(18)
C169 C170 1.39(2)
C169 H169 0.9300
C170 C171 1.33(3)
C170 H170 0.9300
C171 C172 1.38(3)
C171 H171 0.9300
C172 C173 1.33(2)
C172 H172 0.9300
C173 H173 0.9300
C174 C175 1.490(9)
C174 H17A 0.9700
C174 H17B 0.9700
C175 C180 1.375(10)
C175 C176 1.379(9)
C176 C177 1.376(12)
C176 H176 0.9300
C177 C178 1.373(14)
C177 H177 0.9300
C178 C179 1.373(13)
C178 H178 0.9300
C179 C180 1.391(12)
C179 H179 0.9300
C180 H180 0.9300
Cl1 C301 1.663(15)
Cl2 C301 1.699(18)
C301 H30A 0.9700
C301 H30B 0.9700

loop_
_geom_torsion_atom_site_label_1
_geom_torsion_atom_site_label_2
_geom_torsion_atom_site_label_3
_geom_torsion_atom_site_label_4
_geom_torsion
C12 Ru1 C11 O11 -122(7)
C103 Ru1 C11 O11 4(7)
C104 Ru1 C11 O11 -20(7)
N160 Ru1 C11 O11 144(6)
C102 Ru1 C11 O11 42(7)
C105 Ru1 C11 O11 13(7)
C101 Ru1 C11 O11 60(7)
C11 Ru1 C12 O12 156(23)
C103 Ru1 C12 O12 59(23)
C104 Ru1 C12 O12 30(23)
N160 Ru1 C12 O12 -103(23)
C102 Ru1 C12 O12 39(23)
C105 Ru1 C12 O12 -8(23)
C101 Ru1 C12 O12 -27(23)
C12 Ru1 C101 O111 -87.8(6)
C11 Ru1 C101 O111 88.4(6)
C103 Ru1 C101 O111 158.8(6)
C104 Ru1 C101 O111 -158.4(6)
N160 Ru1 C101 O111 -5.7(5)
C102 Ru1 C101 O111 118.7(7)
C105 Ru1 C101 O111 -119.4(7)
C12 Ru1 C101 C105 31.6(5)
C11 Ru1 C101 C105 -152.2(4)
C103 Ru1 C101 C105 -81.8(4)
C104 Ru1 C101 C105 -39.1(3)
N160 Ru1 C101 C105 113.6(3)
C102 Ru1 C101 C105 -122.0(4)
C12 Ru1 C101 C102 153.6(4)
C11 Ru1 C101 C102 -30.3(4)
C103 Ru1 C101 C102 40.2(3)
C104 Ru1 C101 C102 82.9(4)
N160 Ru1 C101 C102 -124.4(3)
C105 Ru1 C101 C102 122.0(4)
O111 C101 C102 C103 -179.8(5)
C105 C101 C102 C103 -8.9(6)
Ru1 C101 C102 C103 -62.7(3)
O111 C101 C102 C121 9.1(8)
C105 C101 C102 C121 180.0(5)
Ru1 C101 C102 C121 126.2(5)
O111 C101 C102 Ru1 -117.1(5)
C105 C101 C102 Ru1 53.8(3)
C12 Ru1 C102 C103 27.5(10)
C11 Ru1 C102 C103 -88.5(4)
C104 Ru1 C102 C103 37.3(3)
N160 Ru1 C102 C103 168.8(3)
C105 Ru1 C102 C103 79.7(3)
C101 Ru1 C102 C103 113.8(4)
C12 Ru1 C102 C121 150.5(9)
C11 Ru1 C102 C121 34.4(6)
C103 Ru1 C102 C121 122.9(7)
C104 Ru1 C102 C121 160.2(6)
N160 Ru1 C102 C121 -68.3(5)
C105 Ru1 C102 C121 -157.4(6)
C101 Ru1 C102 C121 -123.2(7)
C12 Ru1 C102 C101 -86.3(10)
C11 Ru1 C102 C101 157.7(3)
C103 Ru1 C102 C101 -113.8(4)
C104 Ru1 C102 C101 -76.6(3)
N160 Ru1 C102 C101 54.9(3)
C105 Ru1 C102 C101 -34.2(3)
C121 C102 C103 C104 176.0(5)
C101 C102 C103 C104 5.4(6)
Ru1 C102 C103 C104 -63.3(4)
C121 C102 C103 C131 7.3(9)
C101 C102 C103 C131 -163.2(5)
Ru1 C102 C103 C131 128.1(5)
C121 C102 C103 Ru1 -120.7(5)
C101 C102 C103 Ru1 68.7(4)
C12 Ru1 C103 C104 -53.3(5)
C11 Ru1 C103 C104 -146.7(4)
N160 Ru1 C103 C104 100.7(4)
C102 Ru1 C103 C104 117.0(5)
C105 Ru1 C103 C104 37.3(3)
C101 Ru1 C103 C104 78.2(4)
C12 Ru1 C103 C102 -170.3(4)
C11 Ru1 C103 C102 96.3(4)
C104 Ru1 C103 C102 -117.0(5)
N160 Ru1 C103 C102 -16.3(5)
C105 Ru1 C103 C102 -79.7(3)
C101 Ru1 C103 C102 -38.8(3)
C12 Ru1 C103 C131 68.6(7)
C11 Ru1 C103 C131 -24.8(6)
C104 Ru1 C103 C131 121.9(7)
N160 Ru1 C103 C131 -137.4(5)
C102 Ru1 C103 C131 -121.1(7)
C105 Ru1 C103 C131 159.3(7)
C101 Ru1 C103 C131 -159.8(7)
C102 C103 C104 C105 0.3(6)
C131 C103 C104 C105 168.7(5)
Ru1 C103 C104 C105 -63.9(4)
C102 C103 C104 C141 -169.0(5)
C131 C103 C104 C141 -0.6(9)
Ru1 C103 C104 C141 126.8(6)
C102 C103 C104 Ru1 64.2(4)
C131 C103 C104 Ru1 -127.4(6)
C12 Ru1 C104 C103 138.8(4)
C11 Ru1 C104 C103 42.1(5)
N160 Ru1 C104 C103 -117.0(4)
C102 Ru1 C104 C103 -38.3(3)
C105 Ru1 C104 C103 -117.9(5)
C101 Ru1 C104 C103 -80.4(4)
C12 Ru1 C104 C105 -103.3(4)
C11 Ru1 C104 C105 160.0(4)
C103 Ru1 C104 C105 117.9(5)
N160 Ru1 C104 C105 0.9(5)
C102 Ru1 C104 C105 79.6(4)
C101 Ru1 C104 C105 37.5(3)
C12 Ru1 C104 C141 19.0(6)
C11 Ru1 C104 C141 -77.6(7)
C103 Ru1 C104 C141 -119.7(7)
N160 Ru1 C104 C141 123.3(5)
C102 Ru1 C104 C141 -158.1(6)
C105 Ru1 C104 C141 122.4(8)
C101 Ru1 C104 C141 159.8(7)
C103 C104 C105 C101 -6.1(6)
C141 C104 C105 C101 163.1(6)
Ru1 C104 C105 C101 -68.5(4)
C103 C104 C105 C151 -172.9(5)
C141 C104 C105 C151 -3.7(10)
Ru1 C104 C105 C151 124.7(6)
C103 C104 C105 Ru1 62.4(4)
C141 C104 C105 Ru1 -128.4(6)
O111 C101 C105 C104 -179.9(5)
C102 C101 C105 C104 9.2(6)
Ru1 C101 C105 C104 62.7(4)
O111 C101 C105 C151 -12.3(8)
C102 C101 C105 C151 176.9(5)
Ru1 C101 C105 C151 -129.7(5)
O111 C101 C105 Ru1 117.4(5)
C102 C101 C105 Ru1 -53.5(3)
C12 Ru1 C105 C104 85.6(4)
C11 Ru1 C105 C104 -47.7(8)
C103 Ru1 C105 C104 -37.0(4)
N160 Ru1 C105 C104 -179.3(4)
C102 Ru1 C105 C104 -80.4(4)
C101 Ru1 C105 C104 -115.4(5)
C12 Ru1 C105 C101 -158.9(4)
C11 Ru1 C105 C101 67.7(7)
C103 Ru1 C105 C101 78.4(4)
C104 Ru1 C105 C101 115.4(5)
N160 Ru1 C105 C101 -63.9(3)
C102 Ru1 C105 C101 35.1(3)
C12 Ru1 C105 C151 -36.5(6)
C11 Ru1 C105 C151 -169.9(6)
C103 Ru1 C105 C151 -159.2(6)
C104 Ru1 C105 C151 -122.2(7)
N160 Ru1 C105 C151 58.5(5)
C102 Ru1 C105 C151 157.4(6)
C101 Ru1 C105 C151 122.4(6)
C103 C102 C121 C122 -148.2(6)
C101 C102 C121 C122 20.9(8)
Ru1 C102 C121 C122 121.0(6)
C103 C102 C121 C126 31.6(9)
C101 C102 C121 C126 -159.3(6)
Ru1 C102 C121 C126 -59.2(8)
C126 C121 C122 C123 1.0(10)
C102 C121 C122 C123 -179.2(6)
C121 C122 C123 C124 -1.5(13)
C122 C123 C124 C125 2.4(16)
C123 C124 C125 C126 -2.6(16)
C124 C125 C126 C121 2.1(14)
C122 C121 C126 C125 -1.3(11)
C102 C121 C126 C125 178.9(7)
C104 C103 C131 C136 67.3(8)
C102 C103 C131 C136 -126.0(7)
Ru1 C103 C131 C136 -29.0(10)
C104 C103 C131 C132 -112.2(7)
C102 C103 C131 C132 54.5(8)
Ru1 C103 C131 C132 151.6(5)
C136 C131 C132 C133 -2.6(11)
C103 C131 C132 C133 176.9(7)
C131 C132 C133 C134 2.9(13)
C132 C133 C134 C135 -2.2(14)
C133 C134 C135 C136 1.1(14)
C134 C135 C136 C131 -0.9(12)
C132 C131 C136 C135 1.6(10)
C103 C131 C136 C135 -177.9(7)
C103 C104 C141 C146 -75.9(9)
C105 C104 C141 C146 116.4(7)
Ru1 C104 C141 C146 18.2(10)
C103 C104 C141 C142 104.1(7)
C105 C104 C141 C142 -63.5(9)
Ru1 C104 C141 C142 -161.8(5)
C146 C141 C142 C143 0.7(11)
C104 C141 C142 C143 -179.4(7)
C141 C142 C143 C144 -0.6(13)
C142 C143 C144 C145 0.0(14)
C143 C144 C145 C146 0.6(14)
C142 C141 C146 C145 -0.1(11)
C104 C141 C146 C145 179.9(7)
C144 C145 C146 C141 -0.5(14)
C104 C105 C151 C156 -47.7(8)
C101 C105 C151 C156 147.2(6)
Ru1 C105 C151 C156 45.4(8)
C104 C105 C151 C152 131.8(6)
C101 C105 C151 C152 -33.4(8)
Ru1 C105 C151 C152 -135.2(5)
C156 C151 C152 C153 -1.2(9)
C105 C151 C152 C153 179.3(6)
C151 C152 C153 C154 -0.1(11)
C152 C153 C154 C155 0.2(12)
C153 C154 C155 C156 1.1(13)
C154 C155 C156 C151 -2.5(12)
C152 C151 C156 C155 2.5(10)
C105 C151 C156 C155 -178.0(6)
C12 Ru1 N160 C161 -99.6(5)
C11 Ru1 N160 C161 -9.4(5)
C103 Ru1 N160 C161 101.2(5)
C104 Ru1 N160 C161 153.4(4)
C102 Ru1 N160 C161 91.0(4)
C105 Ru1 N160 C161 154.0(5)
C101 Ru1 N160 C161 121.3(5)
C12 Ru1 N160 C174 35.1(4)
C11 Ru1 N160 C174 125.4(4)
C103 Ru1 N160 C174 -124.0(4)
C104 Ru1 N160 C174 -71.8(5)
C102 Ru1 N160 C174 -134.2(4)
C105 Ru1 N160 C174 -71.3(4)
C101 Ru1 N160 C174 -104.0(4)
C174 N160 C161 C166 -67.9(7)
Ru1 N160 C161 C166 66.4(7)
C174 N160 C161 C162 165.9(5)
Ru1 N160 C161 C162 -59.7(6)
N160 C161 C162 C163 -174.7(5)
C166 C161 C162 C163 57.3(7)
C161 C162 C163 C164 -56.6(9)
C162 C163 C164 N167 -68.5(10)
C162 C163 C164 C165 54.1(9)
N167 C164 C165 C166 71.0(8)
C163 C164 C165 C166 -53.6(9)
N160 C161 C166 C165 179.7(6)
C162 C161 C166 C165 -55.0(7)
C164 C165 C166 C161 54.6(9)
C165 C164 N167 C168 160.4(6)
C163 C164 N167 C168 -76.9(9)
C164 N167 C168 C169 -36.2(17)
C164 N167 C168 C173 152.6(11)
C173 C168 C169 C170 -7(3)
N167 C168 C169 C170 -179(2)
C168 C169 C170 C171 8(5)
C169 C170 C171 C172 -1(5)
C170 C171 C172 C173 -7(4)
C171 C172 C173 C168 8(3)
C169 C168 C173 C172 -1(3)
N167 C168 C173 C172 170.1(18)
C161 N160 C174 C175 -62.4(7)
Ru1 N160 C174 C175 158.1(4)
N160 C174 C175 C180 -79.6(8)
N160 C174 C175 C176 102.4(8)
C180 C175 C176 C177 1.3(12)
C174 C175 C176 C177 179.4(8)
C175 C176 C177 C178 1.9(15)
C176 C177 C178 C179 -5.2(16)
C177 C178 C179 C180 5.4(16)
C176 C175 C180 C179 -1.1(13)
C174 C175 C180 C179 -179.3(8)
C178 C179 C180 C175 -2.2(15)

_cod_duplicate_entry 4101384
